data_4086277
loop_
_publ_author_name
'Horak, Kyle T.'
'Lin, Sibo'
'Rittle, Jonathan'
'Agapie, Theodor'

_publ_section_title
;
 Heterometallic Effects in Trinuclear Complexes Supported byp-Terphenyl
 Diphosphine Ligands
;
_journal_issue 18
_journal_name_full Organometallics
_journal_page_first 4429
_journal_paper_doi 10.1021/acs.organomet.5b00579
_journal_volume 34
_journal_year 2015
_chemical_formula_moiety 'C34 H40 Co O4 P2 Pd2, B F4, 0.5(C6 H6), 1.5(C2 H3 N)'
_chemical_formula_sum 'C40 H47.5 B Co F4 N1.5 O4 P2 Pd2'
_chemical_formula_weight 1033.77
_chemical_name_systematic
;
 ?
;
_space_group_crystal_system triclinic
_space_group_IT_number 2
_space_group_name_Hall '-P 1'
_space_group_name_H-M_alt 'P -1'
_symmetry_space_group_name_Hall '-P 1'
_symmetry_space_group_name_H-M 'P -1'
_atom_sites_solution_hydrogens geom
_audit_creation_date 2015-03-12
_audit_creation_method
;
Olex2 1.2
(compiled 2015.01.26 svn.r3150 for OlexSys, GUI svn.r4998)
;
_cell_angle_alpha 90.490(3)
_cell_angle_beta 114.618(2)
_cell_angle_gamma 105.162(2)
_cell_formula_units_Z 4
_cell_length_a 15.9326(8)
_cell_length_b 16.5136(9)
_cell_length_c 18.4384(10)
_cell_measurement_reflns_used 9839
_cell_measurement_temperature 100
_cell_measurement_theta_max 48.05
_cell_measurement_theta_min 2.25
_cell_volume 4218.4(4)
_computing_molecular_graphics 'Olex2 (Dolomanov et al., 2009)'
_computing_publication_material 'Olex2 (Dolomanov et al., 2009)'
_computing_structure_refinement 'XL (Sheldrick, 2008)'
_diffrn_ambient_temperature 100
_diffrn_measured_fraction_theta_full 1.000
_diffrn_measured_fraction_theta_max 1.000
_diffrn_measurement_device_type 'Bruker APEX-II CCD'
_diffrn_measurement_method '\f and \w scans'
_diffrn_radiation_type MoK\a
_diffrn_radiation_wavelength 0.71073
_diffrn_reflns_av_R_equivalents 0.0328
_diffrn_reflns_av_unetI/netI 0.0145
_diffrn_reflns_Laue_measured_fraction_full 1.000
_diffrn_reflns_Laue_measured_fraction_max 1.000
_diffrn_reflns_limit_h_max 19
_diffrn_reflns_limit_h_min -19
_diffrn_reflns_limit_k_max 20
_diffrn_reflns_limit_k_min -20
_diffrn_reflns_limit_l_max 23
_diffrn_reflns_limit_l_min -23
_diffrn_reflns_number 179151
_diffrn_reflns_point_group_measured_fraction_full 1.000
_diffrn_reflns_point_group_measured_fraction_max 1.000
_diffrn_reflns_theta_full 26.000
_diffrn_reflns_theta_max 26.372
_diffrn_reflns_theta_min 1.289
_diffrn_standards_number 0
_exptl_absorpt_coefficient_mu 1.367
_exptl_absorpt_correction_T_max 0.7461
_exptl_absorpt_correction_T_min 0.6617
_exptl_absorpt_correction_type multi-scan
_exptl_absorpt_process_details
;
SADABS-2012/1 (Bruker,2012) was used for absorption correction.
wR2(int) was 0.0588 before and 0.0494 after correction.
The Ratio of minimum to maximum transmission is 0.8869.
The \l/2 correction factor is 0.0015.
;
_exptl_crystal_colour red
_exptl_crystal_colour_primary red
_exptl_crystal_density_diffrn 1.628
_exptl_crystal_description block
_exptl_crystal_F_000 2080
_exptl_crystal_size_max 0.41
_exptl_crystal_size_mid 0.34
_exptl_crystal_size_min 0.13
_refine_diff_density_max 0.966
_refine_diff_density_min -0.937
_refine_diff_density_rms 0.075
_refine_ls_extinction_method none
_refine_ls_goodness_of_fit_ref 1.077
_refine_ls_hydrogen_treatment constr
_refine_ls_matrix_type full
_refine_ls_number_parameters 1019
_refine_ls_number_reflns 17247
_refine_ls_number_restraints 363
_refine_ls_restrained_S_all 1.067
_refine_ls_R_factor_all 0.0351
_refine_ls_R_factor_gt 0.0264
_refine_ls_shift/su_max 0.003
_refine_ls_shift/su_mean 0.000
_refine_ls_structure_factor_coef Fsqd
_refine_ls_weighting_details 'w=1/[\s^2^(Fo^2^)+(0.0313P)^2^+7.3884P] where P=(Fo^2^+2Fc^2^)/3'
_refine_ls_weighting_scheme calc
_refine_ls_wR_factor_gt 0.0669
_refine_ls_wR_factor_ref 0.0772
_reflns_Friedel_coverage 0.000
_reflns_number_gt 14742
_reflns_number_total 17247
_reflns_threshold_expression 'I > 2\s(I)'
_cod_data_source_file om5b00579_si_002.cif
_cod_data_source_block kth12_0m
_cod_original_formula_sum 'C40 H47.50 B Co F4 N1.50 O4 P2 Pd2'
_cod_database_code 4086277
_shelxl_version_number 2013-3
_shelx_space_group_comment
;
The symmetry employed for this shelxl refinement is uniquely defined
by the following loop, which should always be used as a source of
symmetry information in preference to the above space-group names.
They are only intended as comments.
;
_shelx_estimated_absorpt_t_max 0.842
_shelx_estimated_absorpt_t_min 0.604
_olex2_refinement_description
;
1. Fixed Uiso
 At 1.2 times of:
  All C(H) groups
 At 1.5 times of:
  All C(H,H,H) groups
2. Rigid bond restraints
 All non-hydrogen atoms
 with sigma for 1-2 distances of 0.01 and sigma for 1-3 distances of 0.01
3.a Ternary CH refined with riding coordinates:
 C19(H19), C22(H22), C25(H25), C28(H28), C19A(H19A), C22A(H22A), C25A(H25A),
 C28A(H28A)
3.b Aromatic/amide H refined with riding coordinates:
 C1(H1), C3(H3), C4(H4), C6(H6), C9(H9), C10(H10), C11(H11), C12(H12),
 C15(H15), C16(H16), C17(H17), C18(H18), C1A(H1A), C3A(H3A), C4A(H4A), C6A(H6A),
  C9A(H9A), C10A(H10A), C11A(H11A), C12A(H12A), C15A(H15A), C16A(H16A),
 C17A(H17A), C18A(H18A), C39(H39), C40(H40), C41(H41), C42(H42), C43(H43),
 C44(H44)
3.c Idealised Me refined as rotating group:
 C20(H20A,H20B,H20C), C21(H21A,H21B,H21C), C23(H23A,H23B,H23C), C24(H24A,H24B,
 H24C), C26(H26A,H26B,H26C), C27(H27A,H27B,H27C), C29(H29A,H29B,H29C), C30(H30A,
 H30B,H30C), C20A(H20D,H20E,H20F), C21A(H21D,H21E,H21F), C23A(H23D,H23E,H23F),
 C24A(H24D,H24E,H24F), C26A(H26D,H26E,H26F), C27A(H27D,H27E,H27F), C29A(H29D,
 H29E,H29F), C30A(H30D,H30E,H30F), C38(H38A,H38B,H38C), C36(H36A,H36B,H36C),
 C36A(H36D,H36E,H36F)
;
_olex2_submission_special_instructions 'No special instructions were received'

loop_
_space_group_symop_operation_xyz
'x, y, z'
'-x, -y, -z'

loop_
_atom_site_label
_atom_site_type_symbol
_atom_site_fract_x
_atom_site_fract_y
_atom_site_fract_z
_atom_site_U_iso_or_equiv
_atom_site_adp_type
_atom_site_occupancy
_atom_site_site_symmetry_order
_atom_site_calc_flag
_atom_site_refinement_flags_posn
_atom_site_refinement_flags_adp
Pd1 Pd 0.75169(2) 0.49028(2) -0.01482(2) 0.01512(5) Uani 1 1 d . U
Pd2 Pd 0.81319(2) 0.55431(2) 0.13293(2) 0.01466(5) Uani 1 1 d . U
Co1 Co 0.67370(2) 0.59113(2) 0.02070(2) 0.01490(7) Uani 1 1 d . U
P1 P 0.70513(4) 0.43751(4) -0.14565(3) 0.01429(11) Uani 1 1 d . U
P2 P 0.86081(4) 0.60383(4) 0.26469(3) 0.01461(12) Uani 1 1 d . U
O1 O 0.85969(13) 0.69643(11) 0.03163(12) 0.0256(4) Uani 1 1 d . U
O2 O 0.58031(13) 0.41706(12) 0.03493(13) 0.0303(4) Uani 1 1 d . U
O3 O 0.54655(15) 0.61553(12) -0.14051(11) 0.0317(4) Uani 1 1 d . U
O4 O 0.61893(15) 0.69153(14) 0.11562(13) 0.0363(5) Uani 1 1 d . U
C1 C 0.92272(16) 0.49379(13) 0.05504(14) 0.0139(4) Uani 1 1 d . U
H1 H 0.9513 0.5270 0.0249 0.017 Uiso 1 1 calc R .
C2 C 0.85097(15) 0.41468(13) 0.01695(13) 0.0128(4) Uani 1 1 d . U
C3 C 0.80733(16) 0.36977(14) 0.06495(14) 0.0154(4) Uani 1 1 d . U
H3 H 0.7572 0.3182 0.0412 0.018 Uiso 1 1 calc R .
C4 C 0.83595(17) 0.39922(14) 0.14415(14) 0.0158(4) Uani 1 1 d . U
H4 H 0.8052 0.3674 0.1736 0.019 Uiso 1 1 calc R .
C5 C 0.91099(16) 0.47670(14) 0.18326(14) 0.0148(4) Uani 1 1 d . U
C6 C 0.95186(16) 0.52358(14) 0.13540(14) 0.0147(4) Uani 1 1 d . U
H6 H 1.0001 0.5763 0.1587 0.018 Uiso 1 1 calc R .
C7 C 0.84719(16) 0.36722(13) -0.05486(13) 0.0131(4) Uani 1 1 d . U
C8 C 0.78378(16) 0.37075(14) -0.13371(14) 0.0151(4) Uani 1 1 d . U
C9 C 0.78016(18) 0.32107(15) -0.19734(14) 0.0189(5) Uani 1 1 d . U
H9 H 0.7363 0.3226 -0.2510 0.023 Uiso 1 1 calc R .
C10 C 0.84003(17) 0.26955(14) -0.18259(15) 0.0183(5) Uani 1 1 d . U
H10 H 0.8370 0.2358 -0.2261 0.022 Uiso 1 1 calc R .
C11 C 0.90456(17) 0.26724(14) -0.10420(15) 0.0179(5) Uani 1 1 d . U
H11 H 0.9462 0.2325 -0.0943 0.021 Uiso 1 1 calc R .
C12 C 0.90825(17) 0.31569(14) -0.04027(14) 0.0157(4) Uani 1 1 d . U
H12 H 0.9522 0.3138 0.0133 0.019 Uiso 1 1 calc R .
C13 C 0.96503(17) 0.49320(14) 0.27318(14) 0.0159(4) Uani 1 1 d . U
C14 C 0.95290(17) 0.55291(14) 0.31887(14) 0.0176(5) Uani 1 1 d . U
C15 C 1.01108(19) 0.57109(16) 0.40196(15) 0.0229(5) Uani 1 1 d . U
H15 H 1.0043 0.6130 0.4331 0.028 Uiso 1 1 calc R .
C16 C 1.0782(2) 0.52826(16) 0.43877(15) 0.0254(5) Uani 1 1 d . U
H16 H 1.1182 0.5412 0.4950 0.031 Uiso 1 1 calc R .
C17 C 1.0873(2) 0.46635(17) 0.39367(16) 0.0269(6) Uani 1 1 d . U
H17 H 1.1321 0.4357 0.4195 0.032 Uiso 1 1 calc R .
C18 C 1.03157(19) 0.44880(16) 0.31132(15) 0.0231(5) Uani 1 1 d . U
H18 H 1.0385 0.4066 0.2807 0.028 Uiso 1 1 calc R .
C19 C 0.73067(19) 0.51973(15) -0.20696(15) 0.0210(5) Uani 1 1 d . U
H19 H 0.6876 0.5560 -0.2122 0.025 Uiso 1 1 calc R .
C20 C 0.8343(2) 0.57711(17) -0.16185(17) 0.0282(6) Uani 1 1 d . U
H20A H 0.8795 0.5445 -0.1566 0.042 Uiso 1 1 calc GR .
H20B H 0.8451 0.5991 -0.1082 0.042 Uiso 1 1 calc GR .
H20C H 0.8449 0.6244 -0.1919 0.042 Uiso 1 1 calc GR .
C21 C 0.7096(2) 0.48783(19) -0.29228(16) 0.0330(6) Uani 1 1 d . U
H21A H 0.7545 0.4563 -0.2903 0.050 Uiso 1 1 calc GR .
H21B H 0.7174 0.5361 -0.3219 0.050 Uiso 1 1 calc GR .
H21C H 0.6432 0.4506 -0.3196 0.050 Uiso 1 1 calc GR .
C22 C 0.58324(17) 0.36643(15) -0.20576(15) 0.0200(5) Uani 1 1 d . U
H22 H 0.5803 0.3427 -0.2571 0.024 Uiso 1 1 calc R .
C23 C 0.56307(19) 0.29345(16) -0.15932(17) 0.0257(5) Uani 1 1 d . U
H23A H 0.5685 0.3161 -0.1077 0.039 Uiso 1 1 calc GR .
H23B H 0.6100 0.2618 -0.1496 0.039 Uiso 1 1 calc GR .
H23C H 0.4977 0.2557 -0.1909 0.039 Uiso 1 1 calc GR .
C24 C 0.50755(19) 0.41414(18) -0.22615(17) 0.0285(6) Uani 1 1 d . U
H24A H 0.4435 0.3755 -0.2600 0.043 Uiso 1 1 calc GR .
H24B H 0.5223 0.4612 -0.2551 0.043 Uiso 1 1 calc GR .
H24C H 0.5083 0.4363 -0.1763 0.043 Uiso 1 1 calc GR .
C25 C 0.91950(19) 0.71754(15) 0.29906(15) 0.0217(5) Uani 1 1 d . U
H25 H 0.9442 0.7271 0.3589 0.026 Uiso 1 1 calc R .
C26 C 1.00540(19) 0.74555(16) 0.27827(17) 0.0263(6) Uani 1 1 d . U
H26A H 1.0513 0.7137 0.3051 0.039 Uiso 1 1 calc GR .
H26B H 1.0373 0.8062 0.2966 0.039 Uiso 1 1 calc GR .
H26C H 0.9826 0.7347 0.2199 0.039 Uiso 1 1 calc GR .
C27 C 0.8486(2) 0.76902(17) 0.26187(18) 0.0296(6) Uani 1 1 d . U
H27A H 0.8816 0.8292 0.2824 0.044 Uiso 1 1 calc GR .
H27B H 0.7945 0.7500 0.2761 0.044 Uiso 1 1 calc GR .
H27C H 0.8244 0.7609 0.2032 0.044 Uiso 1 1 calc GR .
C28 C 0.76487(19) 0.57027(17) 0.29884(15) 0.0236(5) Uani 1 1 d . U
H28 H 0.7181 0.6034 0.2738 0.028 Uiso 1 1 calc R .
C29 C 0.7102(2) 0.47680(19) 0.2683(2) 0.0376(7) Uani 1 1 d . U
H29A H 0.7541 0.4424 0.2922 0.056 Uiso 1 1 calc GR .
H29B H 0.6847 0.4675 0.2095 0.056 Uiso 1 1 calc GR .
H29C H 0.6567 0.4605 0.2836 0.056 Uiso 1 1 calc GR .
C30 C 0.8012(2) 0.5872(2) 0.38976(17) 0.0365(7) Uani 1 1 d . U
H30A H 0.8454 0.5538 0.4161 0.055 Uiso 1 1 calc GR .
H30B H 0.7463 0.5713 0.4034 0.055 Uiso 1 1 calc GR .
H30C H 0.8352 0.6476 0.4082 0.055 Uiso 1 1 calc GR .
C31 C 0.79212(18) 0.64991(15) 0.03207(15) 0.0198(5) Uani 1 1 d . U
C32 C 0.62305(18) 0.48258(16) 0.03011(15) 0.0217(5) Uani 1 1 d . U
C33 C 0.59568(18) 0.60577(15) -0.07827(15) 0.0208(5) Uani 1 1 d . U
C34 C 0.64071(18) 0.65275(16) 0.07962(15) 0.0228(5) Uani 1 1 d . U
Pd1A Pd 0.74347(2) 1.00431(2) 1.00265(2) 0.01634(5) Uani 1 1 d . U
Pd2A Pd 0.68142(2) 0.93414(2) 0.85731(2) 0.01494(5) Uani 1 1 d . U
Co1A Co 0.82201(2) 0.90128(2) 0.97305(2) 0.01500(7) Uani 1 1 d . U
P1A P 0.79127(4) 1.05914(4) 1.13242(3) 0.01436(12) Uani 1 1 d . U
P2A P 0.63289(4) 0.88131(4) 0.72617(4) 0.01595(12) Uani 1 1 d . U
O1A O 0.63653(14) 0.79710(11) 0.96336(13) 0.0296(4) Uani 1 1 d . U
O2A O 0.91743(13) 1.07369(12) 0.95645(13) 0.0297(4) Uani 1 1 d . U
O3A O 0.94796(15) 0.87784(12) 1.13545(11) 0.0300(4) Uani 1 1 d . U
O4A O 0.87052(15) 0.79514(13) 0.87785(13) 0.0338(5) Uani 1 1 d . U
C1A C 0.57108(16) 1.00228(14) 0.93203(14) 0.0155(4) Uani 1 1 d . U
H1A H 0.5399 0.9708 0.9613 0.019 Uiso 1 1 calc R .
C2A C 0.64384(16) 1.08006(14) 0.97036(14) 0.0149(4) Uani 1 1 d . U
C3A C 0.69138(16) 1.12283(14) 0.92401(14) 0.0156(4) Uani 1 1 d . U
H3A H 0.7423 1.1739 0.9481 0.019 Uiso 1 1 calc R .
C4A C 0.66509(17) 1.09179(14) 0.84591(14) 0.0170(5) Uani 1 1 d . U
H4A H 0.6984 1.1221 0.8175 0.020 Uiso 1 1 calc R .
C5A C 0.58900(16) 1.01509(14) 0.80585(14) 0.0150(4) Uani 1 1 d . U
C6A C 0.54418(16) 0.97083(14) 0.85271(14) 0.0156(4) Uani 1 1 d . U
H6A H 0.4948 0.9187 0.8292 0.019 Uiso 1 1 calc R .
C7A C 0.64817(16) 1.12866(13) 1.04158(14) 0.0145(4) Uani 1 1 d . U
C8A C 0.71213(17) 1.12507(14) 1.12065(15) 0.0176(5) Uani 1 1 d . U
C9A C 0.71575(18) 1.17399(15) 1.18463(15) 0.0211(5) Uani 1 1 d . U
H9A H 0.7594 1.1718 1.2382 0.025 Uiso 1 1 calc R .
C10A C 0.65634(18) 1.22551(15) 1.17053(16) 0.0210(5) Uani 1 1 d . U
H10A H 0.6594 1.2588 1.2143 0.025 Uiso 1 1 calc R .
C11A C 0.59226(18) 1.22854(15) 1.09246(16) 0.0209(5) Uani 1 1 d . U
H11A H 0.5509 1.2635 1.0830 0.025 Uiso 1 1 calc R .
C12A C 0.58797(17) 1.18079(14) 1.02793(15) 0.0181(5) Uani 1 1 d . U
H12A H 0.5442 1.1835 0.9746 0.022 Uiso 1 1 calc R .
C13A C 0.53711(17) 0.99981(15) 0.71599(14) 0.0175(5) Uani 1 1 d . U
C14A C 0.54666(17) 0.93789(15) 0.67055(14) 0.0180(5) Uani 1 1 d . U
C15A C 0.49011(19) 0.92173(16) 0.58752(15) 0.0226(5) Uani 1 1 d . U
H15A H 0.4943 0.8782 0.5563 0.027 Uiso 1 1 calc R .
C16A C 0.42791(19) 0.96910(18) 0.55064(15) 0.0269(6) Uani 1 1 d . U
H16A H 0.3900 0.9584 0.4940 0.032 Uiso 1 1 calc R .
C17A C 0.4204(2) 1.03216(18) 0.59572(16) 0.0295(6) Uani 1 1 d . U
H17A H 0.3782 1.0650 0.5698 0.035 Uiso 1 1 calc R .
C18A C 0.4743(2) 1.04722(17) 0.67833(16) 0.0251(5) Uani 1 1 d . U
H18A H 0.4684 1.0898 0.7093 0.030 Uiso 1 1 calc R .
C19A C 0.91370(17) 1.13046(15) 1.19014(14) 0.0183(5) Uani 1 1 d . U
H19A H 0.9189 1.1533 1.2428 0.022 Uiso 1 1 calc R .
C20A C 0.93168(19) 1.20447(16) 1.14431(16) 0.0248(5) Uani 1 1 d . U
H20D H 0.9969 1.2426 1.1755 0.037 Uiso 1 1 calc GR .
H20E H 0.8843 1.2353 1.1359 0.037 Uiso 1 1 calc GR .
H20F H 0.9255 1.1830 1.0920 0.037 Uiso 1 1 calc GR .
C21A C 0.98812(18) 1.08221(16) 1.20693(16) 0.0233(5) Uani 1 1 d . U
H21D H 0.9835 1.0590 1.1558 0.035 Uiso 1 1 calc GR .
H21E H 0.9756 1.0358 1.2373 0.035 Uiso 1 1 calc GR .
H21F H 1.0530 1.1208 1.2384 0.035 Uiso 1 1 calc GR .
C22A C 0.76860(19) 0.97704(15) 1.19459(15) 0.0213(5) Uani 1 1 d . U
H22A H 0.8106 0.9402 1.1978 0.026 Uiso 1 1 calc R .
C23A C 0.6643(2) 0.92084(17) 1.15134(17) 0.0301(6) Uani 1 1 d . U
H23D H 0.6204 0.9540 1.1484 0.045 Uiso 1 1 calc GR .
H23E H 0.6545 0.8731 1.1811 0.045 Uiso 1 1 calc GR .
H23F H 0.6511 0.8994 1.0968 0.045 Uiso 1 1 calc GR .
C24A C 0.7941(2) 1.00964(18) 1.28099(16) 0.0336(7) Uani 1 1 d . U
H24D H 0.7507 1.0422 1.2809 0.050 Uiso 1 1 calc GR .
H24E H 0.8609 1.0461 1.3066 0.050 Uiso 1 1 calc GR .
H24F H 0.7870 0.9616 1.3110 0.050 Uiso 1 1 calc GR .
C25A C 0.73156(19) 0.90806(16) 0.69478(15) 0.0226(5) Uani 1 1 d . U
H25A H 0.7786 0.8773 0.7264 0.027 Uiso 1 1 calc R .
C26A C 0.7848(2) 1.00251(19) 0.71877(19) 0.0343(6) Uani 1 1 d . U
H26D H 0.7414 1.0351 0.6882 0.051 Uiso 1 1 calc GR .
H26E H 0.8411 1.0155 0.7070 0.051 Uiso 1 1 calc GR .
H26F H 0.8060 1.0176 0.7765 0.051 Uiso 1 1 calc GR .
C27A C 0.7009(2) 0.88075(19) 0.60609(16) 0.0318(6) Uani 1 1 d . U
H27D H 0.6696 0.8195 0.5932 0.048 Uiso 1 1 calc GR .
H27E H 0.7578 0.8947 0.5952 0.048 Uiso 1 1 calc GR .
H27F H 0.6555 0.9105 0.5729 0.048 Uiso 1 1 calc GR .
C28A C 0.56749(18) 0.76890(15) 0.69066(15) 0.0215(5) Uani 1 1 d . U
H28A H 0.5428 0.7599 0.6308 0.026 Uiso 1 1 calc R .
C29A C 0.4810(2) 0.74508(17) 0.71071(17) 0.0278(6) Uani 1 1 d . U
H29D H 0.4466 0.6848 0.6924 0.042 Uiso 1 1 calc GR .
H29E H 0.4374 0.7788 0.6836 0.042 Uiso 1 1 calc GR .
H29F H 0.5035 0.7564 0.7690 0.042 Uiso 1 1 calc GR .
C30A C 0.6347(2) 0.71363(16) 0.72679(17) 0.0287(6) Uani 1 1 d . U
H30D H 0.6596 0.7215 0.7855 0.043 Uiso 1 1 calc GR .
H30E H 0.6887 0.7301 0.7121 0.043 Uiso 1 1 calc GR .
H30F H 0.5988 0.6540 0.7058 0.043 Uiso 1 1 calc GR .
C31A C 0.70349(18) 0.84369(15) 0.96211(15) 0.0211(5) Uani 1 1 d . U
C32A C 0.87422(18) 1.00880(16) 0.96234(15) 0.0212(5) Uani 1 1 d . U
C33A C 0.89923(18) 0.88713(15) 1.07261(15) 0.0202(5) Uani 1 1 d . U
C34A C 0.85207(18) 0.83653(16) 0.91468(15) 0.0220(5) Uani 1 1 d . U
F1 F 0.8433(2) 0.34777(15) 0.39130(14) 0.0705(7) Uani 1 1 d . U
F2 F 0.93071(17) 0.26798(14) 0.46944(12) 0.0596(6) Uani 1 1 d . U
F3 F 0.78037(16) 0.20575(14) 0.37204(12) 0.0571(6) Uani 1 1 d . U
F4 F 0.90263(15) 0.26502(14) 0.33843(12) 0.0549(5) Uani 1 1 d . U
B1 B 0.8642(3) 0.2725(2) 0.3928(2) 0.0432(9) Uani 1 1 d . U
F5 F 0.73728(19) 0.86037(15) 0.43402(14) 0.0753(8) Uani 1 1 d . U
F6 F 0.71381(18) 0.72814(14) 0.38040(15) 0.0635(6) Uani 1 1 d . U
F7 F 0.65465(19) 0.82133(16) 0.30365(14) 0.0714(7) Uani 1 1 d . U
F8 F 0.5883(2) 0.76750(19) 0.3802(2) 0.1036(11) Uani 1 1 d . U
B2 B 0.6760(3) 0.7938(2) 0.3763(2) 0.0354(7) Uani 1 1 d . U
C39 C 0.3472(3) 0.8061(3) 0.3882(2) 0.0628(11) Uani 1 1 d . U
H39 H 0.3579 0.8485 0.3559 0.075 Uiso 1 1 calc R .
C40 C 0.2737(3) 0.7953(3) 0.4070(2) 0.0549(10) Uani 1 1 d . U
H40 H 0.2307 0.8285 0.3854 0.066 Uiso 1 1 calc R .
C41 C 0.2576(3) 0.7383(3) 0.4562(3) 0.0705(12) Uani 1 1 d . U
H41 H 0.2055 0.7347 0.4698 0.085 Uiso 1 1 calc R .
C42 C 0.3128(4) 0.6875(3) 0.4857(3) 0.0895(17) Uani 1 1 d . U
H42 H 0.3003 0.6477 0.5195 0.107 Uiso 1 1 calc R .
C43 C 0.3925(4) 0.6943(3) 0.4649(3) 0.0942(18) Uani 1 1 d . U
H43 H 0.4328 0.6584 0.4840 0.113 Uiso 1 1 calc R .
C44 C 0.4087(4) 0.7558(3) 0.4154(3) 0.0780(14) Uani 1 1 d . U
H44 H 0.4606 0.7625 0.4010 0.094 Uiso 1 1 calc R .
N2 N 0.4616(4) 0.5316(3) 0.5862(3) 0.1128(19) Uani 1 1 d . U
C37 C 0.4230(3) 0.4680(3) 0.5463(3) 0.0678(12) Uani 1 1 d . U
C38 C 0.3742(4) 0.3891(3) 0.4987(3) 0.0818(15) Uani 1 1 d . U
H38A H 0.3802 0.3443 0.5333 0.123 Uiso 1 1 calc GR .
H38B H 0.4023 0.3826 0.4616 0.123 Uiso 1 1 calc GR .
H38C H 0.3058 0.3852 0.4679 0.123 Uiso 1 1 calc GR .
N1 N 0.0383(3) 0.9690(2) 0.3748(2) 0.0718(11) Uani 1 1 d . U
C35 C 0.0791(3) 0.9552(2) 0.4354(2) 0.0447(8) Uani 1 1 d . U
C36 C 0.1379(5) 0.9373(4) 0.5146(3) 0.128(3) Uani 1 1 d . U
H36A H 0.1639 0.8913 0.5088 0.192 Uiso 1 1 calc GR .
H36B H 0.0982 0.9205 0.5437 0.192 Uiso 1 1 calc GR .
H36C H 0.1912 0.9882 0.5446 0.192 Uiso 1 1 calc GR .
N1A N 0.1602(2) 0.28968(19) 0.33022(19) 0.0490(7) Uani 1 1 d . U
C35A C 0.1320(2) 0.2536(2) 0.37156(19) 0.0385(7) Uani 1 1 d . U
C36A C 0.0952(3) 0.2066(2) 0.4240(2) 0.0490(9) Uani 1 1 d . U
H36D H 0.0689 0.1463 0.4025 0.073 Uiso 1 1 calc GR .
H36E H 0.0441 0.2275 0.4265 0.073 Uiso 1 1 calc GR .
H36F H 0.1477 0.2143 0.4782 0.073 Uiso 1 1 calc GR .

loop_
_atom_site_aniso_label
_atom_site_aniso_U_11
_atom_site_aniso_U_22
_atom_site_aniso_U_33
_atom_site_aniso_U_23
_atom_site_aniso_U_13
_atom_site_aniso_U_12
Pd1 0.01681(9) 0.01637(9) 0.01285(9) 0.00038(6) 0.00403(7) 0.01002(7)
Pd2 0.01722(9) 0.01518(9) 0.01261(9) 0.00131(6) 0.00486(7) 0.00910(7)
Co1 0.01526(15) 0.01408(15) 0.01696(15) 0.00291(12) 0.00647(12) 0.00766(12)
P1 0.0150(3) 0.0137(3) 0.0138(3) 0.0016(2) 0.0047(2) 0.0063(2)
P2 0.0191(3) 0.0137(3) 0.0138(3) 0.0029(2) 0.0075(2) 0.0085(2)
O1 0.0232(9) 0.0171(8) 0.0363(11) 0.0080(7) 0.0129(8) 0.0056(7)
O2 0.0227(10) 0.0238(10) 0.0463(12) 0.0120(8) 0.0167(9) 0.0064(8)
O3 0.0339(11) 0.0301(10) 0.0231(10) 0.0086(8) 0.0034(8) 0.0113(9)
O4 0.0334(11) 0.0415(12) 0.0390(12) -0.0087(9) 0.0196(10) 0.0128(9)
C1 0.0144(11) 0.0113(10) 0.0175(11) 0.0038(8) 0.0081(9) 0.0042(8)
C2 0.0110(10) 0.0116(10) 0.0163(11) 0.0030(8) 0.0048(8) 0.0058(8)
C3 0.0152(11) 0.0119(10) 0.0195(11) 0.0020(8) 0.0080(9) 0.0040(8)
C4 0.0180(11) 0.0135(10) 0.0182(11) 0.0038(8) 0.0094(9) 0.0059(9)
C5 0.0160(11) 0.0120(10) 0.0185(11) 0.0028(8) 0.0075(9) 0.0074(9)
C6 0.0127(10) 0.0125(10) 0.0172(11) 0.0000(8) 0.0045(9) 0.0044(8)
C7 0.0148(11) 0.0081(9) 0.0163(11) 0.0007(8) 0.0084(9) 0.0005(8)
C8 0.0158(11) 0.0119(10) 0.0191(11) 0.0035(8) 0.0084(9) 0.0050(8)
C9 0.0209(12) 0.0179(11) 0.0156(11) -0.0006(9) 0.0068(9) 0.0038(9)
C10 0.0201(12) 0.0151(11) 0.0205(12) -0.0021(9) 0.0112(10) 0.0025(9)
C11 0.0175(11) 0.0116(10) 0.0275(13) 0.0012(9) 0.0129(10) 0.0035(9)
C12 0.0157(11) 0.0124(10) 0.0191(11) 0.0029(8) 0.0079(9) 0.0035(8)
C13 0.0165(11) 0.0139(10) 0.0159(11) 0.0022(8) 0.0056(9) 0.0045(9)
C14 0.0214(12) 0.0148(11) 0.0167(11) 0.0032(9) 0.0079(9) 0.0060(9)
C15 0.0311(14) 0.0205(12) 0.0152(11) 0.0017(9) 0.0079(10) 0.0079(10)
C16 0.0305(14) 0.0249(13) 0.0146(12) 0.0026(10) 0.0036(10) 0.0087(11)
C17 0.0307(14) 0.0269(13) 0.0200(12) 0.0061(10) 0.0036(11) 0.0158(11)
C18 0.0298(14) 0.0219(12) 0.0180(12) 0.0019(9) 0.0068(10) 0.0141(11)
C19 0.0271(13) 0.0187(11) 0.0202(12) 0.0057(9) 0.0108(10) 0.0103(10)
C20 0.0307(15) 0.0214(13) 0.0317(14) 0.0049(11) 0.0153(12) 0.0034(11)
C21 0.0455(18) 0.0320(15) 0.0210(13) 0.0080(11) 0.0153(12) 0.0086(13)
C22 0.0160(11) 0.0202(12) 0.0185(12) -0.0019(9) 0.0024(9) 0.0053(9)
C23 0.0189(12) 0.0209(12) 0.0337(14) 0.0019(10) 0.0096(11) 0.0032(10)
C24 0.0199(13) 0.0298(14) 0.0308(14) 0.0032(11) 0.0042(11) 0.0110(11)
C25 0.0275(13) 0.0169(11) 0.0204(12) 0.0013(9) 0.0086(10) 0.0092(10)
C26 0.0265(14) 0.0192(12) 0.0311(14) 0.0053(10) 0.0105(11) 0.0067(10)
C27 0.0355(15) 0.0191(12) 0.0392(16) 0.0043(11) 0.0169(13) 0.0150(11)
C28 0.0252(13) 0.0295(13) 0.0236(13) 0.0095(10) 0.0145(11) 0.0132(11)
C29 0.0397(17) 0.0330(16) 0.0429(18) 0.0068(13) 0.0262(15) 0.0010(13)
C30 0.0449(18) 0.0520(19) 0.0269(15) 0.0109(13) 0.0240(14) 0.0229(15)
C31 0.0203(12) 0.0165(11) 0.0239(12) 0.0039(9) 0.0079(10) 0.0104(10)
C32 0.0176(12) 0.0231(12) 0.0255(13) 0.0062(10) 0.0078(10) 0.0102(10)
C33 0.0221(12) 0.0170(11) 0.0244(13) 0.0028(9) 0.0102(10) 0.0075(10)
C34 0.0199(12) 0.0240(12) 0.0238(13) 0.0021(10) 0.0082(10) 0.0075(10)
Pd1A 0.01847(9) 0.01778(9) 0.01345(9) 0.00050(7) 0.00410(7) 0.01118(7)
Pd2A 0.01750(9) 0.01553(9) 0.01235(9) 0.00204(6) 0.00443(7) 0.00916(7)
Co1A 0.01611(16) 0.01394(15) 0.01647(15) 0.00335(12) 0.00633(12) 0.00799(12)
P1A 0.0153(3) 0.0141(3) 0.0132(3) 0.0012(2) 0.0045(2) 0.0063(2)
P2A 0.0202(3) 0.0159(3) 0.0134(3) 0.0033(2) 0.0068(2) 0.0087(2)
O1A 0.0264(10) 0.0189(9) 0.0458(12) 0.0120(8) 0.0174(9) 0.0071(8)
O2A 0.0236(10) 0.0223(9) 0.0455(12) 0.0118(8) 0.0172(9) 0.0066(8)
O3A 0.0375(11) 0.0257(10) 0.0205(10) 0.0066(7) 0.0045(8) 0.0128(8)
O4A 0.0398(12) 0.0331(11) 0.0377(11) -0.0019(9) 0.0229(10) 0.0150(9)
C1A 0.0156(11) 0.0125(10) 0.0210(11) 0.0043(9) 0.0098(9) 0.0049(8)
C2A 0.0129(11) 0.0134(10) 0.0194(11) 0.0057(9) 0.0066(9) 0.0059(8)
C3A 0.0145(11) 0.0118(10) 0.0212(11) 0.0043(8) 0.0082(9) 0.0043(8)
C4A 0.0177(11) 0.0151(11) 0.0201(11) 0.0064(9) 0.0093(9) 0.0059(9)
C5A 0.0149(11) 0.0134(10) 0.0171(11) 0.0039(8) 0.0050(9) 0.0080(9)
C6A 0.0139(11) 0.0108(10) 0.0208(11) 0.0008(8) 0.0064(9) 0.0035(8)
C7A 0.0145(11) 0.0097(10) 0.0189(11) 0.0024(8) 0.0080(9) 0.0018(8)
C8A 0.0171(11) 0.0141(11) 0.0250(12) 0.0036(9) 0.0117(10) 0.0054(9)
C9A 0.0237(13) 0.0190(12) 0.0215(12) -0.0019(9) 0.0119(10) 0.0039(10)
C10A 0.0230(13) 0.0152(11) 0.0286(13) -0.0024(9) 0.0168(11) 0.0021(9)
C11A 0.0205(12) 0.0126(11) 0.0350(14) 0.0029(10) 0.0174(11) 0.0043(9)
C12A 0.0170(11) 0.0141(11) 0.0241(12) 0.0044(9) 0.0102(10) 0.0037(9)
C13A 0.0198(12) 0.0162(11) 0.0160(11) 0.0061(9) 0.0069(9) 0.0058(9)
C14A 0.0185(12) 0.0177(11) 0.0181(11) 0.0064(9) 0.0068(9) 0.0075(9)
C15A 0.0266(13) 0.0226(12) 0.0173(12) 0.0017(9) 0.0076(10) 0.0082(10)
C16A 0.0258(14) 0.0341(14) 0.0159(12) 0.0048(10) 0.0021(10) 0.0127(11)
C17A 0.0313(15) 0.0350(15) 0.0229(13) 0.0076(11) 0.0064(11) 0.0198(12)
C18A 0.0290(14) 0.0276(13) 0.0201(12) 0.0057(10) 0.0071(11) 0.0164(11)
C19A 0.0173(11) 0.0177(11) 0.0173(11) -0.0002(9) 0.0044(9) 0.0063(9)
C20A 0.0221(13) 0.0196(12) 0.0314(14) 0.0052(10) 0.0101(11) 0.0065(10)
C21A 0.0201(12) 0.0221(12) 0.0254(13) 0.0019(10) 0.0056(10) 0.0095(10)
C22A 0.0275(13) 0.0170(11) 0.0200(12) 0.0042(9) 0.0104(10) 0.0071(10)
C23A 0.0327(15) 0.0242(13) 0.0285(14) 0.0032(11) 0.0135(12) 0.0002(11)
C24A 0.0486(18) 0.0283(14) 0.0200(13) 0.0044(11) 0.0160(13) 0.0031(13)
C25A 0.0252(13) 0.0269(13) 0.0211(12) 0.0081(10) 0.0121(10) 0.0125(10)
C26A 0.0346(16) 0.0334(15) 0.0387(16) 0.0064(12) 0.0225(14) 0.0048(12)
C27A 0.0417(17) 0.0411(16) 0.0246(14) 0.0081(12) 0.0213(13) 0.0195(13)
C28A 0.0264(13) 0.0174(11) 0.0179(12) -0.0003(9) 0.0068(10) 0.0069(10)
C29A 0.0281(14) 0.0213(12) 0.0304(14) 0.0044(11) 0.0114(12) 0.0034(11)
C30A 0.0385(16) 0.0187(12) 0.0308(14) 0.0051(10) 0.0138(12) 0.0134(11)
C31A 0.0225(13) 0.0167(11) 0.0260(13) 0.0051(9) 0.0098(10) 0.0100(10)
C32A 0.0180(12) 0.0235(12) 0.0248(13) 0.0069(10) 0.0081(10) 0.0122(10)
C33A 0.0246(13) 0.0156(11) 0.0231(13) 0.0029(9) 0.0111(10) 0.0087(10)
C34A 0.0232(13) 0.0227(12) 0.0217(12) 0.0061(10) 0.0089(10) 0.0104(10)
F1 0.101(2) 0.0521(13) 0.0554(14) 0.0005(11) 0.0209(13) 0.0404(13)
F2 0.0754(15) 0.0538(12) 0.0316(10) -0.0130(9) 0.0027(10) 0.0254(11)
F3 0.0656(14) 0.0605(13) 0.0358(11) -0.0055(9) 0.0247(10) -0.0007(11)
F4 0.0435(11) 0.0646(14) 0.0416(11) -0.0163(10) 0.0138(9) 0.0004(10)
B1 0.051(2) 0.0388(19) 0.0285(17) -0.0091(15) 0.0083(16) 0.0104(17)
F5 0.0786(17) 0.0612(14) 0.0583(14) -0.0215(11) -0.0082(12) 0.0414(13)
F6 0.0753(16) 0.0447(12) 0.0774(16) 0.0051(11) 0.0297(13) 0.0341(11)
F7 0.0756(17) 0.0720(16) 0.0446(13) 0.0219(11) 0.0108(12) 0.0116(13)
F8 0.113(2) 0.0752(19) 0.181(3) 0.024(2) 0.118(3) 0.0276(17)
B2 0.049(2) 0.0342(17) 0.0294(17) 0.0054(13) 0.0186(15) 0.0189(15)
C39 0.065(3) 0.067(3) 0.036(2) -0.0149(18) 0.0110(18) 0.006(2)
C40 0.0371(19) 0.054(2) 0.048(2) -0.0104(17) 0.0056(16) -0.0057(16)
C41 0.055(3) 0.067(3) 0.060(3) -0.007(2) 0.011(2) -0.006(2)
C42 0.077(3) 0.069(3) 0.062(3) 0.012(2) -0.005(2) -0.015(3)
C43 0.080(3) 0.060(3) 0.084(4) -0.027(2) -0.020(3) 0.023(3)
C44 0.061(3) 0.082(3) 0.068(3) -0.040(2) 0.017(2) 0.004(2)
N2 0.124(4) 0.086(3) 0.105(4) -0.019(3) 0.059(3) -0.021(3)
C37 0.057(3) 0.069(3) 0.059(3) 0.009(2) 0.020(2) -0.003(2)
C38 0.083(3) 0.077(3) 0.066(3) 0.010(2) 0.035(3) -0.010(3)
N1 0.077(3) 0.060(2) 0.051(2) 0.0226(17) 0.0118(18) 0.0034(19)
C35 0.069(2) 0.0314(16) 0.0311(17) 0.0042(13) 0.0258(17) 0.0038(16)
C36 0.172(7) 0.072(3) 0.047(3) 0.021(2) -0.011(3) -0.012(4)
N1A 0.0494(18) 0.0359(15) 0.0503(18) -0.0010(13) 0.0113(15) 0.0120(13)
C35A 0.0377(17) 0.0321(16) 0.0330(16) -0.0080(13) 0.0004(13) 0.0155(13)
C36A 0.046(2) 0.060(2) 0.0366(18) 0.0036(16) 0.0094(15) 0.0239(17)

loop_
_atom_type_symbol
_atom_type_description
_atom_type_scat_dispersion_real
_atom_type_scat_dispersion_imag
_atom_type_scat_source
C C 0.0033 0.0016 'International Tables Vol C Tables 4.2.6.8 and 6.1.1.4'
H H 0.0000 0.0000 'International Tables Vol C Tables 4.2.6.8 and 6.1.1.4'
B B 0.0013 0.0007 'International Tables Vol C Tables 4.2.6.8 and 6.1.1.4'
Co Co 0.3494 0.9721 'International Tables Vol C Tables 4.2.6.8 and 6.1.1.4'
F F 0.0171 0.0103 'International Tables Vol C Tables 4.2.6.8 and 6.1.1.4'
N N 0.0061 0.0033 'International Tables Vol C Tables 4.2.6.8 and 6.1.1.4'
O O 0.0106 0.0060 'International Tables Vol C Tables 4.2.6.8 and 6.1.1.4'
P P 0.1023 0.0942 'International Tables Vol C Tables 4.2.6.8 and 6.1.1.4'
Pd Pd -0.9988 1.0072 'International Tables Vol C Tables 4.2.6.8 and 6.1.1.4'

loop_
_geom_angle_atom_site_label_1
_geom_angle_atom_site_label_2
_geom_angle_atom_site_label_3
_geom_angle
Pd2 Pd1 C3 77.47(5)
Pd2 Pd1 C31 55.80(6)
Co1 Pd1 Pd2 59.503(9)
Co1 Pd1 C3 126.78(5)
Co1 Pd1 C31 41.09(6)
P1 Pd1 Pd2 176.858(18)
P1 Pd1 Co1 121.764(17)
P1 Pd1 C1 104.32(5)
P1 Pd1 C3 102.95(5)
P1 Pd1 C31 122.86(6)
P1 Pd1 C32 117.78(6)
C1 Pd1 Pd2 73.22(5)
C1 Pd1 Co1 126.20(5)
C1 Pd1 C3 57.27(7)
C1 Pd1 C31 92.00(7)
C1 Pd1 C32 133.80(8)
C2 Pd1 Pd2 93.10(6)
C2 Pd1 Co1 152.48(6)
C2 Pd1 P1 85.73(6)
C2 Pd1 C1 35.19(7)
C2 Pd1 C3 33.50(8)
C2 Pd1 C31 127.04(8)
C2 Pd1 C32 127.20(8)
C31 Pd1 C3 130.76(7)
C32 Pd1 Pd2 65.20(6)
C32 Pd1 Co1 42.02(6)
C32 Pd1 C3 93.69(8)
C32 Pd1 C31 81.13(8)
Co1 Pd2 Pd1 59.505(9)
P2 Pd2 Pd1 176.370(18)
P2 Pd2 Co1 120.421(17)
P2 Pd2 C6 103.17(6)
P2 Pd2 C31 120.46(6)
C5 Pd2 Pd1 94.79(6)
C5 Pd2 Co1 153.29(6)
C5 Pd2 P2 84.74(6)
C5 Pd2 C6 36.07(8)
C5 Pd2 C31 134.61(8)
C6 Pd2 Pd1 78.33(5)
C6 Pd2 Co1 131.66(6)
C6 Pd2 C31 98.75(8)
C31 Pd2 Pd1 62.25(6)
C31 Pd2 Co1 42.48(6)
Pd2 Co1 Pd1 60.992(9)
C31 Co1 Pd1 70.80(7)
C31 Co1 Pd2 65.08(8)
C31 Co1 C32 132.51(11)
C32 Co1 Pd1 67.20(8)
C32 Co1 Pd2 75.69(8)
C33 Co1 Pd1 99.99(8)
C33 Co1 Pd2 159.61(8)
C33 Co1 C31 103.23(11)
C33 Co1 C32 104.88(11)
C33 Co1 C34 99.70(12)
C34 Co1 Pd1 160.09(8)
C34 Co1 Pd2 99.80(8)
C34 Co1 C31 107.30(11)
C34 Co1 C32 104.72(12)
C8 P1 Pd1 102.10(8)
C8 P1 C19 107.69(11)
C8 P1 C22 104.00(11)
C19 P1 Pd1 113.33(8)
C22 P1 Pd1 120.54(8)
C22 P1 C19 107.91(11)
C14 P2 Pd2 102.71(8)
C14 P2 C25 105.25(11)
C14 P2 C28 107.55(11)
C25 P2 Pd2 118.73(8)
C25 P2 C28 107.77(12)
C28 P2 Pd2 113.83(9)
Pd1 C1 H1 103.4
C2 C1 Pd1 60.74(12)
C2 C1 H1 119.2
C6 C1 Pd1 105.28(15)
C6 C1 H1 119.2
C6 C1 C2 121.7(2)
C1 C2 Pd1 84.07(13)
C1 C2 C3 116.2(2)
C1 C2 C7 120.79(19)
C3 C2 Pd1 90.44(14)
C3 C2 C7 119.53(19)
C7 C2 Pd1 113.35(15)
Pd1 C3 H3 108.4
C2 C3 Pd1 56.06(11)
C2 C3 H3 119.0
C4 C3 Pd1 104.67(15)
C4 C3 C2 122.1(2)
C4 C3 H3 119.0
C3 C4 H4 119.2
C3 C4 C5 121.6(2)
C5 C4 H4 119.2
C4 C5 Pd2 92.94(14)
C4 C5 C13 120.7(2)
C6 C5 Pd2 79.12(13)
C6 C5 C4 116.8(2)
C6 C5 C13 119.6(2)
C13 C5 Pd2 113.65(15)
Pd2 C6 H6 101.9
C1 C6 Pd2 102.99(15)
C1 C6 C5 121.5(2)
C1 C6 H6 119.2
C5 C6 Pd2 64.81(12)
C5 C6 H6 119.2
C8 C7 C2 122.6(2)
C8 C7 C12 119.8(2)
C12 C7 C2 117.5(2)
C7 C8 P1 116.18(17)
C7 C8 C9 119.5(2)
C9 C8 P1 124.19(18)
C8 C9 H9 119.8
C10 C9 C8 120.4(2)
C10 C9 H9 119.8
C9 C10 H10 120.0
C9 C10 C11 120.1(2)
C11 C10 H10 120.0
C10 C11 H11 120.0
C10 C11 C12 120.1(2)
C12 C11 H11 120.0
C7 C12 H12 120.0
C11 C12 C7 120.0(2)
C11 C12 H12 120.0
C14 C13 C5 122.0(2)
C14 C13 C18 119.6(2)
C18 C13 C5 118.3(2)
C13 C14 P2 116.50(18)
C13 C14 C15 119.7(2)
C15 C14 P2 123.78(19)
C14 C15 H15 119.9
C16 C15 C14 120.1(2)
C16 C15 H15 119.9
C15 C16 H16 120.0
C15 C16 C17 120.0(2)
C17 C16 H16 120.0
C16 C17 H17 119.8
C18 C17 C16 120.5(2)
C18 C17 H17 119.8
C13 C18 H18 120.0
C17 C18 C13 119.9(2)
C17 C18 H18 120.0
P1 C19 H19 106.5
C20 C19 P1 110.03(17)
C20 C19 H19 106.5
C21 C19 P1 115.80(18)
C21 C19 H19 106.5
C21 C19 C20 111.1(2)
C19 C20 H20A 109.5
C19 C20 H20B 109.5
C19 C20 H20C 109.5
H20A C20 H20B 109.5
H20A C20 H20C 109.5
H20B C20 H20C 109.5
C19 C21 H21A 109.5
C19 C21 H21B 109.5
C19 C21 H21C 109.5
H21A C21 H21B 109.5
H21A C21 H21C 109.5
H21B C21 H21C 109.5
P1 C22 H22 108.6
C23 C22 P1 109.17(17)
C23 C22 H22 108.6
C23 C22 C24 110.7(2)
C24 C22 P1 111.01(17)
C24 C22 H22 108.6
C22 C23 H23A 109.5
C22 C23 H23B 109.5
C22 C23 H23C 109.5
H23A C23 H23B 109.5
H23A C23 H23C 109.5
H23B C23 H23C 109.5
C22 C24 H24A 109.5
C22 C24 H24B 109.5
C22 C24 H24C 109.5
H24A C24 H24B 109.5
H24A C24 H24C 109.5
H24B C24 H24C 109.5
P2 C25 H25 108.4
C26 C25 P2 108.94(17)
C26 C25 H25 108.4
C27 C25 P2 111.42(18)
C27 C25 H25 108.4
C27 C25 C26 111.1(2)
C25 C26 H26A 109.5
C25 C26 H26B 109.5
C25 C26 H26C 109.5
H26A C26 H26B 109.5
H26A C26 H26C 109.5
H26B C26 H26C 109.5
C25 C27 H27A 109.5
C25 C27 H27B 109.5
C25 C27 H27C 109.5
H27A C27 H27B 109.5
H27A C27 H27C 109.5
H27B C27 H27C 109.5
P2 C28 H28 107.4
C29 C28 P2 110.02(19)
C29 C28 H28 107.4
C30 C28 P2 113.8(2)
C30 C28 H28 107.4
C30 C28 C29 110.5(2)
C28 C29 H29A 109.5
C28 C29 H29B 109.5
C28 C29 H29C 109.5
H29A C29 H29B 109.5
H29A C29 H29C 109.5
H29B C29 H29C 109.5
C28 C30 H30A 109.5
C28 C30 H30B 109.5
C28 C30 H30C 109.5
H30A C30 H30B 109.5
H30A C30 H30C 109.5
H30B C30 H30C 109.5
Pd2 C31 Pd1 61.95(6)
Co1 C31 Pd1 68.11(8)
Co1 C31 Pd2 72.44(8)
O1 C31 Pd1 119.05(18)
O1 C31 Pd2 118.59(18)
O1 C31 Co1 168.4(2)
Co1 C32 Pd1 70.79(8)
O2 C32 Pd1 117.71(19)
O2 C32 Co1 170.8(2)
O3 C33 Co1 179.6(2)
O4 C34 Co1 179.0(3)
Pd2A Pd1A C31A 55.85(6)
Co1A Pd1A Pd2A 60.023(9)
Co1A Pd1A C3A 128.53(5)
Co1A Pd1A C31A 41.22(6)
P1A Pd1A Pd2A 176.226(18)
P1A Pd1A Co1A 119.922(17)
P1A Pd1A C1A 104.45(6)
P1A Pd1A C3A 102.53(6)
P1A Pd1A C31A 121.28(6)
P1A Pd1A C32A 115.96(6)
C1A Pd1A Pd2A 73.85(5)
C1A Pd1A Co1A 127.50(5)
C1A Pd1A C3A 57.57(7)
C1A Pd1A C31A 92.93(8)
C2A Pd1A Pd2A 94.48(6)
C2A Pd1A Co1A 154.43(6)
C2A Pd1A P1A 85.65(6)
C2A Pd1A C1A 34.60(8)
C2A Pd1A C3A 34.30(8)
C2A Pd1A C31A 127.49(8)
C2A Pd1A C32A 129.21(8)
C3A Pd1A Pd2A 79.49(5)
C3A Pd1A C31A 132.88(8)
C32A Pd1A Pd2A 66.78(6)
C32A Pd1A Co1A 42.21(6)
C32A Pd1A C1A 135.65(8)
C32A Pd1A C3A 94.92(8)
C32A Pd1A C31A 81.68(8)
Co1A Pd2A Pd1A 59.165(9)
P2A Pd2A Pd1A 175.538(18)
P2A Pd2A Co1A 121.556(18)
P2A Pd2A C6A 102.96(6)
P2A Pd2A C31A 121.57(6)
C5A Pd2A Pd1A 93.43(6)
C5A Pd2A Co1A 151.09(6)
C5A Pd2A P2A 85.03(6)
C5A Pd2A C6A 36.13(8)
C5A Pd2A C31A 135.50(9)
C6A Pd2A Pd1A 77.97(6)
C6A Pd2A Co1A 131.73(6)
C6A Pd2A C31A 99.84(8)
C31A Pd2A Pd1A 62.25(6)
C31A Pd2A Co1A 42.38(6)
Pd1A Co1A Pd2A 60.812(9)
C31A Co1A Pd1A 70.90(8)
C31A Co1A Pd2A 64.68(8)
C31A Co1A C32A 133.04(11)
C32A Co1A Pd1A 67.02(8)
C32A Co1A Pd2A 77.07(8)
C33A Co1A Pd1A 101.52(8)
C33A Co1A Pd2A 160.36(8)
C33A Co1A C31A 102.84(12)
C33A Co1A C32A 105.02(11)
C34A Co1A Pd1A 158.28(8)
C34A Co1A Pd2A 98.08(8)
C34A Co1A C31A 106.11(12)
C34A Co1A C32A 105.26(12)
C34A Co1A C33A 100.10(11)
C8A P1A Pd1A 102.41(8)
C8A P1A C19A 104.68(11)
C8A P1A C22A 108.36(12)
C19A P1A Pd1A 119.88(8)
C19A P1A C22A 108.05(11)
C22A P1A Pd1A 112.51(8)
C14A P2A Pd2A 102.42(8)
C14A P2A C25A 107.84(11)
C14A P2A C28A 105.16(11)
C25A P2A Pd2A 112.94(9)
C28A P2A Pd2A 119.84(8)
C28A P2A C25A 107.65(12)
Pd1A C1A H1A 105.8
C2A C1A Pd1A 60.13(12)
C2A C1A H1A 119.1
C6A C1A Pd1A 103.50(15)
C6A C1A H1A 119.1
C6A C1A C2A 121.9(2)
C1A C2A Pd1A 85.27(14)
C1A C2A C3A 116.4(2)
C1A C2A C7A 121.0(2)
C3A C2A Pd1A 87.63(14)
C3A C2A C7A 119.6(2)
C7A C2A Pd1A 113.52(15)
Pd1A C3A H3A 107.9
C2A C3A Pd1A 58.08(12)
C2A C3A H3A 119.1
C4A C3A Pd1A 103.24(15)
C4A C3A C2A 121.8(2)
C4A C3A H3A 119.1
C3A C4A H4A 119.0
C3A C4A C5A 122.1(2)
C5A C4A H4A 119.0
C4A C5A Pd2A 93.77(14)
C4A C5A C13A 120.3(2)
C6A C5A Pd2A 79.91(13)
C6A C5A C4A 116.3(2)
C6A C5A C13A 119.9(2)
C13A C5A Pd2A 113.88(15)
Pd2A C6A H6A 101.3
C1A C6A Pd2A 104.32(15)
C1A C6A C5A 121.6(2)
C1A C6A H6A 119.2
C5A C6A Pd2A 63.96(12)
C5A C6A H6A 119.2
C8A C7A C2A 122.1(2)
C12A C7A C2A 118.6(2)
C12A C7A C8A 119.4(2)
C7A C8A P1A 116.33(18)
C9A C8A P1A 123.84(19)
C9A C8A C7A 119.8(2)
C8A C9A H9A 119.8
C10A C9A C8A 120.5(2)
C10A C9A H9A 119.8
C9A C10A H10A 120.0
C9A C10A C11A 119.9(2)
C11A C10A H10A 120.0
C10A C11A H11A 119.8
C10A C11A C12A 120.5(2)
C12A C11A H11A 119.8
C7A C12A H12A 120.0
C11A C12A C7A 120.0(2)
C11A C12A H12A 120.0
C14A C13A C5A 122.2(2)
C18A C13A C5A 117.6(2)
C18A C13A C14A 120.2(2)
C13A C14A P2A 116.30(18)
C13A C14A C15A 119.4(2)
C15A C14A P2A 124.26(19)
C14A C15A H15A 120.0
C16A C15A C14A 119.9(2)
C16A C15A H15A 120.0
C15A C16A H16A 119.8
C15A C16A C17A 120.5(2)
C17A C16A H16A 119.8
C16A C17A H17A 120.0
C18A C17A C16A 120.0(2)
C18A C17A H17A 120.0
C13A C18A H18A 120.1
C17A C18A C13A 119.9(2)
C17A C18A H18A 120.1
P1A C19A H19A 108.5
C20A C19A P1A 109.70(17)
C20A C19A H19A 108.5
C20A C19A C21A 111.2(2)
C21A C19A P1A 110.29(16)
C21A C19A H19A 108.5
C19A C20A H20D 109.5
C19A C20A H20E 109.5
C19A C20A H20F 109.5
H20D C20A H20E 109.5
H20D C20A H20F 109.5
H20E C20A H20F 109.5
C19A C21A H21D 109.5
C19A C21A H21E 109.5
C19A C21A H21F 109.5
H21D C21A H21E 109.5
H21D C21A H21F 109.5
H21E C21A H21F 109.5
P1A C22A H22A 106.6
C23A C22A P1A 109.51(18)
C23A C22A H22A 106.6
C24A C22A P1A 115.36(18)
C24A C22A H22A 106.6
C24A C22A C23A 111.6(2)
C22A C23A H23D 109.5
C22A C23A H23E 109.5
C22A C23A H23F 109.5
H23D C23A H23E 109.5
H23D C23A H23F 109.5
H23E C23A H23F 109.5
C22A C24A H24D 109.5
C22A C24A H24E 109.5
C22A C24A H24F 109.5
H24D C24A H24E 109.5
H24D C24A H24F 109.5
H24E C24A H24F 109.5
P2A C25A H25A 106.8
C26A C25A P2A 109.67(18)
C26A C25A H25A 106.8
C27A C25A P2A 114.76(19)
C27A C25A H25A 106.8
C27A C25A C26A 111.4(2)
C25A C26A H26D 109.5
C25A C26A H26E 109.5
C25A C26A H26F 109.5
H26D C26A H26E 109.5
H26D C26A H26F 109.5
H26E C26A H26F 109.5
C25A C27A H27D 109.5
C25A C27A H27E 109.5
C25A C27A H27F 109.5
H27D C27A H27E 109.5
H27D C27A H27F 109.5
H27E C27A H27F 109.5
P2A C28A H28A 108.2
C29A C28A P2A 109.53(17)
C29A C28A H28A 108.2
C29A C28A C30A 111.7(2)
C30A C28A P2A 110.83(18)
C30A C28A H28A 108.2
C28A C29A H29D 109.5
C28A C29A H29E 109.5
C28A C29A H29F 109.5
H29D C29A H29E 109.5
H29D C29A H29F 109.5
H29E C29A H29F 109.5
C28A C30A H30D 109.5
C28A C30A H30E 109.5
C28A C30A H30F 109.5
H30D C30A H30E 109.5
H30D C30A H30F 109.5
H30E C30A H30F 109.5
Pd2A C31A Pd1A 61.90(6)
Co1A C31A Pd1A 67.88(8)
Co1A C31A Pd2A 72.93(8)
O1A C31A Pd1A 120.40(18)
O1A C31A Pd2A 118.83(19)
O1A C31A Co1A 167.5(2)
Co1A C32A Pd1A 70.77(8)
O2A C32A Pd1A 117.59(19)
O2A C32A Co1A 171.1(2)
O3A C33A Co1A 179.7(2)
O4A C34A Co1A 179.5(3)
F1 B1 F2 109.8(3)
F1 B1 F3 109.7(3)
F1 B1 F4 110.3(3)
F2 B1 F3 109.0(3)
F2 B1 F4 109.0(3)
F3 B1 F4 109.1(3)
F5 B2 F6 112.5(3)
F5 B2 F8 110.6(3)
F6 B2 F8 110.8(3)
F7 B2 F5 108.1(3)
F7 B2 F6 110.1(3)
F7 B2 F8 104.4(3)
C40 C39 H39 119.8
C40 C39 C44 120.3(5)
C44 C39 H39 119.8
C39 C40 H40 118.8
C39 C40 C41 122.4(5)
C41 C40 H40 118.8
C40 C41 H41 119.1
C42 C41 C40 121.7(5)
C42 C41 H41 119.1
C41 C42 H42 120.8
C41 C42 C43 118.4(5)
C43 C42 H42 120.8
C42 C43 H43 120.8
C44 C43 C42 118.3(5)
C44 C43 H43 120.8
C39 C44 C43 118.8(5)
C39 C44 H44 120.6
C43 C44 H44 120.6
N2 C37 C38 178.3(6)
C37 C38 H38A 109.5
C37 C38 H38B 109.5
C37 C38 H38C 109.5
H38A C38 H38B 109.5
H38A C38 H38C 109.5
H38B C38 H38C 109.5
N1 C35 C36 176.7(6)
C35 C36 H36A 109.5
C35 C36 H36B 109.5
C35 C36 H36C 109.5
H36A C36 H36B 109.5
H36A C36 H36C 109.5
H36B C36 H36C 109.5
N1A C35A C36A 179.4(4)
C35A C36A H36D 109.5
C35A C36A H36E 109.5
C35A C36A H36F 109.5
H36D C36A H36E 109.5
H36D C36A H36F 109.5
H36E C36A H36F 109.5

loop_
_geom_bond_atom_site_label_1
_geom_bond_atom_site_label_2
_geom_bond_distance
Pd1 Pd2 2.5853(3)
Pd1 Co1 2.5472(4)
Pd1 P1 2.2944(6)
Pd1 C1 2.466(2)
Pd1 C2 2.163(2)
Pd1 C3 2.607(2)
Pd1 C31 2.592(2)
Pd1 C32 2.487(3)
Pd2 Co1 2.5472(4)
Pd2 P2 2.2919(6)
Pd2 C5 2.189(2)
Pd2 C6 2.376(2)
Pd2 C31 2.423(2)
Co1 C31 1.804(3)
Co1 C32 1.806(3)
Co1 C33 1.791(3)
Co1 C34 1.797(3)
P1 C8 1.825(2)
P1 C19 1.846(2)
P1 C22 1.836(2)
P2 C14 1.816(2)
P2 C25 1.836(2)
P2 C28 1.845(3)
O1 C31 1.151(3)
O2 C32 1.144(3)
O3 C33 1.130(3)
O4 C34 1.128(3)
C1 H1 0.9500
C1 C2 1.429(3)
C1 C6 1.396(3)
C2 C3 1.439(3)
C2 C7 1.504(3)
C3 H3 0.9500
C3 C4 1.376(3)
C4 H4 0.9500
C4 C5 1.433(3)
C5 C6 1.424(3)
C5 C13 1.498(3)
C6 H6 0.9500
C7 C8 1.395(3)
C7 C12 1.401(3)
C8 C9 1.398(3)
C9 H9 0.9500
C9 C10 1.386(3)
C10 H10 0.9500
C10 C11 1.390(3)
C11 H11 0.9500
C11 C12 1.391(3)
C12 H12 0.9500
C13 C14 1.393(3)
C13 C18 1.397(3)
C14 C15 1.400(3)
C15 H15 0.9500
C15 C16 1.380(4)
C16 H16 0.9500
C16 C17 1.386(4)
C17 H17 0.9500
C17 C18 1.383(4)
C18 H18 0.9500
C19 H19 1.0000
C19 C20 1.530(4)
C19 C21 1.522(4)
C20 H20A 0.9800
C20 H20B 0.9800
C20 H20C 0.9800
C21 H21A 0.9800
C21 H21B 0.9800
C21 H21C 0.9800
C22 H22 1.0000
C22 C23 1.527(4)
C22 C24 1.530(3)
C23 H23A 0.9800
C23 H23B 0.9800
C23 H23C 0.9800
C24 H24A 0.9800
C24 H24B 0.9800
C24 H24C 0.9800
C25 H25 1.0000
C25 C26 1.531(4)
C25 C27 1.528(3)
C26 H26A 0.9800
C26 H26B 0.9800
C26 H26C 0.9800
C27 H27A 0.9800
C27 H27B 0.9800
C27 H27C 0.9800
C28 H28 1.0000
C28 C29 1.527(4)
C28 C30 1.524(4)
C29 H29A 0.9800
C29 H29B 0.9800
C29 H29C 0.9800
C30 H30A 0.9800
C30 H30B 0.9800
C30 H30C 0.9800
Pd1A Pd2A 2.5772(3)
Pd1A Co1A 2.5348(4)
Pd1A P1A 2.2823(6)
Pd1A C1A 2.492(2)
Pd1A C2A 2.169(2)
Pd1A C3A 2.553(2)
Pd1A C31A 2.586(2)
Pd1A C32A 2.471(3)
Pd2A Co1A 2.5572(4)
Pd2A P2A 2.2933(6)
Pd2A C5A 2.178(2)
Pd2A C6A 2.386(2)
Pd2A C31A 2.418(2)
Co1A C31A 1.803(3)
Co1A C32A 1.804(3)
Co1A C33A 1.793(3)
Co1A C34A 1.791(3)
P1A C8A 1.821(2)
P1A C19A 1.836(2)
P1A C22A 1.843(2)
P2A C14A 1.824(2)
P2A C25A 1.844(3)
P2A C28A 1.833(2)
O1A C31A 1.150(3)
O2A C32A 1.146(3)
O3A C33A 1.133(3)
O4A C34A 1.130(3)
C1A H1A 0.9500
C1A C2A 1.420(3)
C1A C6A 1.393(3)
C2A C3A 1.440(3)
C2A C7A 1.500(3)
C3A H3A 0.9500
C3A C4A 1.373(3)
C4A H4A 0.9500
C4A C5A 1.433(3)
C5A C6A 1.429(3)
C5A C13A 1.495(3)
C6A H6A 0.9500
C7A C8A 1.401(3)
C7A C12A 1.400(3)
C8A C9A 1.396(3)
C9A H9A 0.9500
C9A C10A 1.381(4)
C10A H10A 0.9500
C10A C11A 1.386(4)
C11A H11A 0.9500
C11A C12A 1.389(3)
C12A H12A 0.9500
C13A C14A 1.394(3)
C13A C18A 1.392(3)
C14A C15A 1.395(3)
C15A H15A 0.9500
C15A C16A 1.382(4)
C16A H16A 0.9500
C16A C17A 1.387(4)
C17A H17A 0.9500
C17A C18A 1.382(4)
C18A H18A 0.9500
C19A H19A 1.0000
C19A C20A 1.525(3)
C19A C21A 1.526(3)
C20A H20D 0.9800
C20A H20E 0.9800
C20A H20F 0.9800
C21A H21D 0.9800
C21A H21E 0.9800
C21A H21F 0.9800
C22A H22A 1.0000
C22A C23A 1.528(4)
C22A C24A 1.525(4)
C23A H23D 0.9800
C23A H23E 0.9800
C23A H23F 0.9800
C24A H24D 0.9800
C24A H24E 0.9800
C24A H24F 0.9800
C25A H25A 1.0000
C25A C26A 1.527(4)
C25A C27A 1.524(4)
C26A H26D 0.9800
C26A H26E 0.9800
C26A H26F 0.9800
C27A H27D 0.9800
C27A H27E 0.9800
C27A H27F 0.9800
C28A H28A 1.0000
C28A C29A 1.528(4)
C28A C30A 1.534(4)
C29A H29D 0.9800
C29A H29E 0.9800
C29A H29F 0.9800
C30A H30D 0.9800
C30A H30E 0.9800
C30A H30F 0.9800
F1 B1 1.366(4)
F2 B1 1.386(4)
F3 B1 1.393(5)
F4 B1 1.395(5)
F5 B2 1.359(4)
F6 B2 1.361(4)
F7 B2 1.353(4)
F8 B2 1.382(5)
C39 H39 0.9500
C39 C40 1.324(6)
C39 C44 1.386(7)
C40 H40 0.9500
C40 C41 1.363(6)
C41 H41 0.9500
C41 C42 1.329(7)
C42 H42 0.9500
C42 C43 1.451(9)
C43 H43 0.9500
C43 C44 1.416(8)
C44 H44 0.9500
N2 C37 1.137(6)
C37 C38 1.398(6)
C38 H38A 0.9800
C38 H38B 0.9800
C38 H38C 0.9800
N1 C35 1.095(5)
C35 C36 1.452(6)
C36 H36A 0.9800
C36 H36B 0.9800
C36 H36C 0.9800
N1A C35A 1.136(5)
C35A C36A 1.460(5)
C36A H36D 0.9800
C36A H36E 0.9800
C36A H36F 0.9800

loop_
_geom_torsion_atom_site_label_1
_geom_torsion_atom_site_label_2
_geom_torsion_atom_site_label_3
_geom_torsion_atom_site_label_4
_geom_torsion
Pd1 Co1 C31 Pd2 -66.15(3)
Pd1 Co1 C31 O1 130.4(11)
Pd1 P1 C8 C7 0.60(18)
Pd1 P1 C8 C9 177.16(18)
Pd1 P1 C19 C20 47.89(19)
Pd1 P1 C19 C21 174.83(18)
Pd1 P1 C22 C23 -52.25(19)
Pd1 P1 C22 C24 70.1(2)
Pd1 C1 C2 C3 -87.56(18)
Pd1 C1 C2 C7 113.7(2)
Pd1 C1 C6 Pd2 -3.87(14)
Pd1 C1 C6 C5 64.4(2)
Pd1 C2 C3 C4 -86.5(2)
Pd1 C2 C7 C8 -1.5(3)
Pd1 C2 C7 C12 -179.31(15)
Pd1 C3 C4 C5 -58.7(2)
Pd2 Co1 C31 Pd1 66.15(3)
Pd2 Co1 C31 O1 -163.5(12)
Pd2 Co1 C32 Pd1 -64.17(3)
Pd2 P2 C14 C13 -6.6(2)
Pd2 P2 C14 C15 172.8(2)
Pd2 P2 C25 C26 -53.83(19)
Pd2 P2 C25 C27 69.0(2)
Pd2 P2 C28 C29 43.3(2)
Pd2 P2 C28 C30 167.97(18)
Pd2 C5 C6 C1 -90.2(2)
Pd2 C5 C13 C14 -0.2(3)
Pd2 C5 C13 C18 -178.14(18)
P1 C8 C9 C10 -177.42(18)
P2 C14 C15 C16 178.7(2)
C1 C2 C3 Pd1 83.60(18)
C1 C2 C3 C4 -2.9(3)
C1 C2 C7 C8 -98.7(3)
C1 C2 C7 C12 83.4(3)
C2 C1 C6 Pd2 -68.6(2)
C2 C1 C6 C5 -0.4(3)
C2 C3 C4 C5 0.1(3)
C2 C7 C8 P1 0.5(3)
C2 C7 C8 C9 -176.2(2)
C2 C7 C12 C11 177.0(2)
C3 C2 C7 C8 103.3(3)
C3 C2 C7 C12 -74.6(3)
C3 C4 C5 Pd2 81.8(2)
C3 C4 C5 C6 2.5(3)
C3 C4 C5 C13 -158.4(2)
C4 C5 C6 Pd2 87.78(19)
C4 C5 C6 C1 -2.4(3)
C4 C5 C13 C14 -109.2(3)
C4 C5 C13 C18 72.9(3)
C5 C13 C14 P2 4.9(3)
C5 C13 C14 C15 -174.5(2)
C5 C13 C18 C17 175.8(2)
C6 C1 C2 Pd1 90.5(2)
C6 C1 C2 C3 3.0(3)
C6 C1 C2 C7 -155.8(2)
C6 C5 C13 C14 90.5(3)
C6 C5 C13 C18 -87.5(3)
C7 C2 C3 Pd1 -117.4(2)
C7 C2 C3 C4 156.2(2)
C7 C8 C9 C10 -1.0(3)
C8 P1 C19 C20 -64.3(2)
C8 P1 C19 C21 62.7(2)
C8 P1 C22 C23 61.19(19)
C8 P1 C22 C24 -176.45(18)
C8 C7 C12 C11 -1.0(3)
C8 C9 C10 C11 -0.3(4)
C9 C10 C11 C12 0.9(4)
C10 C11 C12 C7 -0.3(3)
C12 C7 C8 P1 178.31(16)
C12 C7 C8 C9 1.6(3)
C13 C5 C6 Pd2 -111.1(2)
C13 C5 C6 C1 158.7(2)
C13 C14 C15 C16 -1.9(4)
C14 P2 C25 C26 60.34(19)
C14 P2 C25 C27 -176.79(18)
C14 P2 C28 C29 -69.7(2)
C14 P2 C28 C30 54.9(2)
C14 C13 C18 C17 -2.2(4)
C14 C15 C16 C17 -0.8(4)
C15 C16 C17 C18 2.0(4)
C16 C17 C18 C13 -0.5(4)
C18 C13 C14 P2 -177.17(19)
C18 C13 C14 C15 3.4(4)
C19 P1 C8 C7 120.18(18)
C19 P1 C8 C9 -63.3(2)
C19 P1 C22 C23 175.38(17)
C19 P1 C22 C24 -62.3(2)
C22 P1 C8 C7 -125.48(18)
C22 P1 C8 C9 51.1(2)
C22 P1 C19 C20 -175.98(18)
C22 P1 C19 C21 -49.0(2)
C25 P2 C14 C13 -131.48(19)
C25 P2 C14 C15 47.9(2)
C25 P2 C28 C29 177.23(19)
C25 P2 C28 C30 -58.1(2)
C28 P2 C14 C13 113.8(2)
C28 P2 C14 C15 -66.8(2)
C28 P2 C25 C26 174.90(17)
C28 P2 C25 C27 -62.2(2)
C31 Co1 C32 Pd1 -29.62(15)
C32 Co1 C31 Pd1 28.85(15)
C32 Co1 C31 Pd2 -37.30(15)
C32 Co1 C31 O1 159.2(11)
C33 Co1 C31 Pd1 -96.13(9)
C33 Co1 C31 Pd2 -162.28(8)
C33 Co1 C31 O1 34.3(11)
C33 Co1 C32 Pd1 94.76(9)
C34 Co1 C31 Pd1 159.12(9)
C34 Co1 C31 Pd2 92.98(10)
C34 Co1 C31 O1 -70.5(11)
C34 Co1 C32 Pd1 -160.76(9)
Pd1A Co1A C31A Pd2A 65.98(4)
Pd1A Co1A C31A O1A -133.5(11)
Pd1A P1A C8A C7A -1.83(19)
Pd1A P1A C8A C9A -178.52(19)
Pd1A P1A C19A C20A 55.02(19)
Pd1A P1A C19A C21A -67.86(19)
Pd1A P1A C22A C23A -50.1(2)
Pd1A P1A C22A C24A -177.00(18)
Pd1A C1A C2A C3A 84.99(19)
Pd1A C1A C2A C7A -114.7(2)
Pd1A C1A C6A Pd2A 5.40(14)
Pd1A C1A C6A C5A -62.6(2)
Pd1A C2A C3A C4A 86.1(2)
Pd1A C2A C7A C8A 0.8(3)
Pd1A C2A C7A C12A 179.08(16)
Pd1A C3A C4A C5A 60.4(2)
Pd2A Co1A C31A Pd1A -65.98(4)
Pd2A Co1A C31A O1A 160.6(11)
Pd2A Co1A C32A Pd1A 63.50(3)
Pd2A P2A C14A C13A 4.9(2)
Pd2A P2A C14A C15A -173.9(2)
Pd2A P2A C25A C26A -48.7(2)
Pd2A P2A C25A C27A -175.03(17)
Pd2A P2A C28A C29A 52.7(2)
Pd2A P2A C28A C30A -71.1(2)
Pd2A C5A C6A C1A 91.3(2)
Pd2A C5A C13A C14A 1.2(3)
Pd2A C5A C13A C18A 178.15(19)
P1A C8A C9A C10A 176.94(19)
P2A C14A C15A C16A -178.9(2)
C1A C2A C3A Pd1A -83.53(19)
C1A C2A C3A C4A 2.5(3)
C1A C2A C7A C8A 99.8(3)
C1A C2A C7A C12A -81.9(3)
C2A C1A C6A Pd2A 68.4(2)
C2A C1A C6A C5A 0.4(3)
C2A C3A C4A C5A -0.1(3)
C2A C7A C8A P1A 0.8(3)
C2A C7A C8A C9A 177.6(2)
C2A C7A C12A C11A -178.1(2)
C3A C2A C7A C8A -100.5(3)
C3A C2A C7A C12A 77.8(3)
C3A C4A C5A Pd2A -82.8(2)
C3A C4A C5A C6A -2.2(3)
C3A C4A C5A C13A 156.6(2)
C4A C5A C6A Pd2A -89.24(19)
C4A C5A C6A C1A 2.1(3)
C4A C5A C13A C14A 111.2(3)
C4A C5A C13A C18A -71.8(3)
C5A C13A C14A P2A -4.3(3)
C5A C13A C14A C15A 174.5(2)
C5A C13A C18A C17A -176.3(2)
C6A C1A C2A Pd1A -87.7(2)
C6A C1A C2A C3A -2.7(3)
C6A C1A C2A C7A 157.6(2)
C6A C5A C13A C14A -90.8(3)
C6A C5A C13A C18A 86.2(3)
C7A C2A C3A Pd1A 115.8(2)
C7A C2A C3A C4A -158.1(2)
C7A C8A C9A C10A 0.4(4)
C8A P1A C19A C20A -58.97(19)
C8A P1A C19A C21A 178.15(17)
C8A P1A C22A C23A 62.4(2)
C8A P1A C22A C24A -64.5(2)
C8A C7A C12A C11A 0.2(3)
C8A C9A C10A C11A 0.3(4)
C9A C10A C11A C12A -0.7(4)
C10A C11A C12A C7A 0.5(4)
C12A C7A C8A P1A -177.45(17)
C12A C7A C8A C9A -0.6(3)
C13A C5A C6A Pd2A 111.8(2)
C13A C5A C6A C1A -156.9(2)
C13A C14A C15A C16A 2.4(4)
C14A P2A C25A C26A 63.7(2)
C14A P2A C25A C27A -62.6(2)
C14A P2A C28A C29A -61.7(2)
C14A P2A C28A C30A 174.59(18)
C14A C13A C18A C17A 0.7(4)
C14A C15A C16A C17A -0.7(4)
C15A C16A C17A C18A -1.0(5)
C16A C17A C18A C13A 1.0(4)
C18A C13A C14A P2A 178.8(2)
C18A C13A C14A C15A -2.4(4)
C19A P1A C8A C7A 123.97(18)
C19A P1A C8A C9A -52.7(2)
C19A P1A C22A C23A 175.27(18)
C19A P1A C22A C24A 48.4(2)
C22A P1A C8A C7A -120.91(18)
C22A P1A C8A C9A 62.4(2)
C22A P1A C19A C20A -174.30(17)
C22A P1A C19A C21A 62.8(2)
C25A P2A C14A C13A -114.5(2)
C25A P2A C14A C15A 66.7(2)
C25A P2A C28A C29A -176.47(17)
C25A P2A C28A C30A 59.8(2)
C28A P2A C14A C13A 130.84(19)
C28A P2A C14A C15A -47.9(2)
C28A P2A C25A C26A 176.74(19)
C28A P2A C25A C27A 50.4(2)
C31A Co1A C32A Pd1A 28.07(16)
C32A Co1A C31A Pd1A -27.28(15)
C32A Co1A C31A Pd2A 38.69(16)
C32A Co1A C31A O1A -160.7(10)
C33A Co1A C31A Pd1A 97.92(8)
C33A Co1A C31A Pd2A 163.90(8)
C33A Co1A C31A O1A -35.5(11)
C33A Co1A C32A Pd1A -96.36(9)
C34A Co1A C31A Pd1A -157.42(8)
C34A Co1A C31A Pd2A -91.44(9)
C34A Co1A C31A O1A 69.1(11)
C34A Co1A C32A Pd1A 158.48(9)
C39 C40 C41 C42 -2.8(7)
C40 C39 C44 C43 -1.4(6)
C40 C41 C42 C43 0.5(7)
C41 C42 C43 C44 1.1(7)
C42 C43 C44 C39 -0.7(6)
C44 C39 C40 C41 3.2(6)
